data_7124324
loop_
_publ_author_name
'Volla, Chandra MR'
'Singh, Anurag'
'Shukla, Rahul Kumar'

_publ_section_title
;
 Palladium-catalyzed Highly Diastereoslective Cascade Dihalogenation of
 Alkyne-tethered Cylcohexadienones via Umpolung of Palladium Enolate
;
_journal_name_full 'Chemical Communications'
_journal_paper_doi 10.1039/C9CC07164D
_journal_year 2019
_chemical_formula_moiety 'C18 H16 Cl2 O4'
_chemical_formula_sum 'C18 H16 Cl2 O4'
_chemical_formula_weight 367.21
_space_group_crystal_system orthorhombic
_space_group_IT_number 19
_space_group_name_Hall 'P 2ac 2ab'
_space_group_name_H-M_alt 'P 21 21 21'
_symmetry_space_group_name_Hall 'P 2ac 2ab'
_symmetry_space_group_name_H-M 'P 21 21 21'
_atom_sites_solution_hydrogens geom
_atom_sites_solution_primary dual
_audit_creation_date 2018-05-23
_audit_creation_method
;
Olex2 1.2-ac3
(compiled 2016.08.26 svn.r3337 for Rigaku Oxford Diffraction, GUI svn.r5221)
;
_audit_update_record
;
2019-05-01 deposited with the CCDC.    2019-10-14 downloaded from the CCDC.
;
_cell_angle_alpha 90
_cell_angle_beta 90
_cell_angle_gamma 90
_cell_formula_units_Z 4
_cell_length_a 7.0071(5)
_cell_length_b 8.4037(7)
_cell_length_c 28.7235(19)
_cell_measurement_reflns_used 4098
_cell_measurement_temperature 150
_cell_measurement_theta_max 30.0550
_cell_measurement_theta_min 2.5300
_cell_volume 1691.4(2)
_computing_cell_refinement 'CrystalClear-SM Expert 2.0 r7 (Rigaku, 2011)'
_computing_data_collection 'CrystalClear-SM Expert 2.0 r7 (Rigaku, 2011)'
_computing_data_reduction 'CrystalClear-SM Expert 2.0 r7 (Rigaku, 2011)'
_computing_molecular_graphics 'Olex2 (Dolomanov et al., 2009)'
_computing_publication_material 'Olex2 (Dolomanov et al., 2009)'
_computing_structure_refinement 'ShelXL (Sheldrick, 2015)'
_computing_structure_solution 'ShelXT (Sheldrick, 2015)'
_diffrn_ambient_temperature 150
_diffrn_detector CCD
_diffrn_detector_area_resol_mean 28.5714
_diffrn_detector_type 'Rigaku Saturn724+'
_diffrn_measured_fraction_theta_full 0.998
_diffrn_measured_fraction_theta_max 0.998
_diffrn_measurement_details
;
List of Runs (angles in degrees, time in seconds):

  # Type    Start    End  Width  t~exp~   \w     \q     \k     \f   Frames
#--------------------------------------------------------------------------
  1  \w   -104.00  19.00   0.50    8.00    --  -20.00 -72.00 -36.00  246
  2  \w    -57.50  53.00   0.50    8.00    --  -20.00  72.00 -36.00  221
  3  \w    -59.00   0.00   0.50    8.00    --  -20.00  72.00-108.00  118
;
_diffrn_measurement_device 'AFC12 (Right): Kappa 3 circle'
_diffrn_measurement_device_type 'Rigaku Saturn724+ (2x2 bin mode)'
_diffrn_measurement_method 'profile data from \w-scans'
_diffrn_measurement_specimen_support 'Mitegen 50um'
_diffrn_orient_matrix_type 'CrysAlisPro convention (1999,Acta A55,543-557)'
_diffrn_orient_matrix_UB_11 0.0097720000
_diffrn_orient_matrix_UB_12 0.0825073000
_diffrn_orient_matrix_UB_13 0.0046466000
_diffrn_orient_matrix_UB_21 -0.0088807000
_diffrn_orient_matrix_UB_22 0.0165993000
_diffrn_orient_matrix_UB_23 -0.0241214000
_diffrn_orient_matrix_UB_31 -0.1003009000
_diffrn_orient_matrix_UB_32 0.0065604000
_diffrn_orient_matrix_UB_33 0.0026173000
_diffrn_radiation_collimation 0.3
_diffrn_radiation_monochromator Confocal
_diffrn_radiation_probe x-ray
_diffrn_radiation_type MoK\a
_diffrn_radiation_wavelength 0.71073
_diffrn_reflns_av_R_equivalents 0.0576
_diffrn_reflns_av_unetI/netI 0.0569
_diffrn_reflns_Laue_measured_fraction_full 0.998
_diffrn_reflns_Laue_measured_fraction_max 0.998
_diffrn_reflns_limit_h_max 8
_diffrn_reflns_limit_h_min -8
_diffrn_reflns_limit_k_max 9
_diffrn_reflns_limit_k_min -9
_diffrn_reflns_limit_l_max 34
_diffrn_reflns_limit_l_min -34
_diffrn_reflns_number 9374
_diffrn_reflns_point_group_measured_fraction_full 0.999
_diffrn_reflns_point_group_measured_fraction_max 0.999
_diffrn_reflns_theta_full 24.994
_diffrn_reflns_theta_max 24.994
_diffrn_reflns_theta_min 2.525
_diffrn_source 'Rotating Anode'
_diffrn_source_current 24.0
_diffrn_source_power 1.2
_diffrn_source_target Mo
_diffrn_source_type 'Rotating Anode'
_diffrn_source_voltage 50.0
_exptl_absorpt_coefficient_mu 0.403
_exptl_absorpt_correction_T_max 1.00000
_exptl_absorpt_correction_T_min 0.38669
_exptl_absorpt_correction_type multi-scan
_exptl_absorpt_process_details
;
CrysAlisPro 1.171.38.43 (Rigaku Oxford Diffraction, 2015)
Empirical absorption correction using spherical harmonics,
 implemented in SCALE3 ABSPACK scaling algorithm.
;
_exptl_crystal_colour colourless
_exptl_crystal_colour_primary colourless
_exptl_crystal_density_diffrn 1.442
_exptl_crystal_description block
_exptl_crystal_F_000 760
_exptl_crystal_size_max 0.187
_exptl_crystal_size_mid 0.118
_exptl_crystal_size_min 0.097
_refine_diff_density_max 0.256
_refine_diff_density_min -0.320
_refine_diff_density_rms 0.078
_refine_ls_abs_structure_details
;
 Flack x determined using 898 quotients [(I+)-(I-)]/[(I+)+(I-)]
 (Parsons, Flack and Wagner, Acta Cryst. B69 (2013) 249-259).
;
_refine_ls_abs_structure_Flack 0.40(6)
_refine_ls_extinction_method none
_refine_ls_goodness_of_fit_ref 1.104
_refine_ls_hydrogen_treatment constr
_refine_ls_matrix_type full
_refine_ls_number_parameters 219
_refine_ls_number_reflns 2971
_refine_ls_number_restraints 0
_refine_ls_restrained_S_all 1.104
_refine_ls_R_factor_all 0.0516
_refine_ls_R_factor_gt 0.0423
_refine_ls_shift/su_max 0.001
_refine_ls_shift/su_mean 0.000
_refine_ls_structure_factor_coef Fsqd
_refine_ls_weighting_details 'w=1/[\s^2^(Fo^2^)+(0.0570P)^2^] where P=(Fo^2^+2Fc^2^)/3'
_refine_ls_weighting_scheme calc
_refine_ls_wR_factor_gt 0.0970
_refine_ls_wR_factor_ref 0.1172
_reflns_Friedel_coverage 0.701
_reflns_Friedel_fraction_full 1.000
_reflns_Friedel_fraction_max 1.000
_reflns_number_gt 2610
_reflns_number_total 2971
_reflns_threshold_expression 'I > 2\s(I)'
_cod_data_source_file c9cc07164d2.cif
_cod_data_source_block cmrv-as-210a_mo
_cod_database_code 7124324
_shelx_space_group_comment
;
The symmetry employed for this shelxl refinement is uniquely defined
by the following loop, which should always be used as a source of
symmetry information in preference to the above space-group names.
They are only intended as comments.
;
_reflns_odcompleteness_completeness 93.56
_reflns_odcompleteness_iscentric 1
_reflns_odcompleteness_theta 31.21
_olex2_refinement_description
;
1. Fixed Uiso
 At 1.2 times of:
  All C(H) groups, All C(H,H) groups
 At 1.5 times of:
  All C(H,H,H) groups
2.a Ternary CH refined with riding coordinates:
 C17(H17), C13(H13)
2.b Secondary CH2 refined with riding coordinates:
 C11(H11A,H11B)
2.c Aromatic/amide H refined with riding coordinates:
 C4(H4), C8(H8), C5(H5), C7(H7), C15(H15), C14(H14)
2.d Idealised Me refined as rotating group:
 C1(H1A,H1B,H1C), C18(H18A,H18B,H18C)
;
_shelx_shelxl_version_number 2014/7
_olex2_submission_special_instructions 'No special instructions were received'
_oxdiff_exptl_absorpt_empirical_details
;
Empirical correction (ABSPACK) includes:
- Absorption correction using spherical harmonics
- Frame scaling
- Detector area scaling
;
_oxdiff_exptl_absorpt_empirical_full_max 2.088
_oxdiff_exptl_absorpt_empirical_full_min 0.505

loop_
_space_group_symop_operation_xyz
'x, y, z'
'-x+1/2, -y, z+1/2'
'-x, y+1/2, -z+1/2'
'x+1/2, -y+1/2, -z'

loop_
_atom_site_label
_atom_site_type_symbol
_atom_site_fract_x
_atom_site_fract_y
_atom_site_fract_z
_atom_site_U_iso_or_equiv
_atom_site_adp_type
_atom_site_occupancy
_atom_site_site_symmetry_order
_atom_site_calc_flag
_atom_site_refinement_flags_posn
Cl2 Cl 0.14729(17) 0.44359(15) 0.54636(4) 0.0398(3) Uani 1 1 d .
Cl1 Cl 0.20368(16) 0.42669(19) 0.70096(4) 0.0452(4) Uani 1 1 d .
O2 O 0.8603(5) 0.4109(4) 0.86411(10) 0.0338(8) Uani 1 1 d .
O3 O 0.6795(5) 0.7070(4) 0.61204(10) 0.0351(8) Uani 1 1 d .
O4 O 0.4374(6) 0.1476(3) 0.56538(12) 0.0465(10) Uani 1 1 d .
O1 O 1.0468(6) 0.6210(4) 0.84924(12) 0.0536(11) Uani 1 1 d .
C1 C 1.0596(7) 0.4970(6) 0.92409(15) 0.0361(12) Uani 1 1 d .
H1A H 0.9831 0.5635 0.9450 0.054 Uiso 1 1 calc GR
H1B H 1.1944 0.5266 0.9268 0.054 Uiso 1 1 calc GR
H1C H 1.0438 0.3849 0.9326 0.054 Uiso 1 1 calc GR
C12 C 0.5467(6) 0.6348(5) 0.57974(14) 0.0231(10) Uani 1 1 d .
C17 C 0.3201(6) 0.3965(5) 0.59121(14) 0.0239(10) Uani 1 1 d .
H17 H 0.2556 0.3347 0.6165 0.029 Uiso 1 1 calc R
C16 C 0.4633(7) 0.2905(5) 0.56711(15) 0.0295(11) Uani 1 1 d .
C2 C 0.9954(6) 0.5209(5) 0.87567(16) 0.0293(11) Uani 1 1 d .
C10 C 0.5130(6) 0.5231(5) 0.65613(14) 0.0213(9) Uani 1 1 d .
C18 C 0.4640(7) 0.7688(5) 0.55049(15) 0.0283(11) Uani 1 1 d .
H18A H 0.3973 0.8444 0.5708 0.043 Uiso 1 1 calc GR
H18B H 0.3740 0.7248 0.5278 0.043 Uiso 1 1 calc GR
H18C H 0.5674 0.8238 0.5341 0.043 Uiso 1 1 calc GR
C6 C 0.5541(6) 0.4537(5) 0.74044(14) 0.0243(10) Uani 1 1 d .
C13 C 0.4013(6) 0.5498(5) 0.61169(13) 0.0203(9) Uani 1 1 d .
H13 H 0.2936 0.6245 0.6184 0.024 Uiso 1 1 calc R
C4 C 0.8413(7) 0.3775(6) 0.78103(15) 0.0331(11) Uani 1 1 d .
H4 H 0.9662 0.3336 0.7807 0.040 Uiso 1 1 calc R
C8 C 0.5791(7) 0.4897(5) 0.82355(16) 0.0309(11) Uani 1 1 d .
H8 H 0.5253 0.5232 0.8523 0.037 Uiso 1 1 calc R
C5 C 0.7373(7) 0.3894(5) 0.74009(15) 0.0292(11) Uani 1 1 d .
H5 H 0.7913 0.3535 0.7116 0.035 Uiso 1 1 calc R
C9 C 0.4463(6) 0.4706(5) 0.69668(15) 0.0247(10) Uani 1 1 d .
C3 C 0.7625(7) 0.4296(5) 0.82178(14) 0.0296(10) Uani 1 1 d .
C7 C 0.4756(7) 0.5002(6) 0.78281(15) 0.0303(11) Uani 1 1 d .
H7 H 0.3486 0.5397 0.7837 0.036 Uiso 1 1 calc R
C15 C 0.6273(7) 0.3678(5) 0.54524(16) 0.0316(11) Uani 1 1 d .
H15 H 0.7139 0.3059 0.5273 0.038 Uiso 1 1 calc R
C14 C 0.6578(6) 0.5239(5) 0.54996(15) 0.0288(11) Uani 1 1 d .
H14 H 0.7603 0.5682 0.5326 0.035 Uiso 1 1 calc R
C11 C 0.7089(7) 0.5931(6) 0.64856(15) 0.0343(12) Uani 1 1 d .
H11A H 0.7564 0.6455 0.6772 0.041 Uiso 1 1 calc R
H11B H 0.8011 0.5101 0.6389 0.041 Uiso 1 1 calc R

loop_
_atom_site_aniso_label
_atom_site_aniso_U_11
_atom_site_aniso_U_22
_atom_site_aniso_U_33
_atom_site_aniso_U_23
_atom_site_aniso_U_13
_atom_site_aniso_U_12
Cl2 0.0360(7) 0.0429(6) 0.0405(7) 0.0002(6) -0.0202(6) -0.0044(6)
Cl1 0.0239(6) 0.0883(10) 0.0234(6) 0.0025(7) 0.0039(5) -0.0120(7)
O2 0.0412(19) 0.0398(18) 0.0203(15) 0.0072(15) -0.0081(15) -0.0089(17)
O3 0.041(2) 0.0387(17) 0.0256(15) 0.0099(15) -0.0100(15) -0.0187(16)
O4 0.075(3) 0.0185(17) 0.046(2) -0.0021(15) 0.003(2) -0.0022(18)
O1 0.062(3) 0.051(2) 0.047(2) 0.017(2) -0.014(2) -0.026(2)
C1 0.037(3) 0.043(3) 0.028(3) -0.005(2) -0.006(2) 0.009(2)
C12 0.027(2) 0.023(2) 0.020(2) 0.0023(18) -0.0041(19) -0.005(2)
C17 0.025(2) 0.026(2) 0.021(2) 0.0039(18) -0.0028(19) -0.001(2)
C16 0.041(3) 0.026(2) 0.022(2) 0.0000(19) -0.005(2) 0.003(2)
C2 0.025(2) 0.032(2) 0.031(3) -0.004(2) 0.001(2) 0.004(2)
C10 0.022(2) 0.023(2) 0.018(2) -0.0024(17) 0.0002(19) -0.0021(19)
C18 0.039(3) 0.022(2) 0.025(2) 0.005(2) 0.000(2) -0.001(2)
C6 0.028(2) 0.027(2) 0.018(2) 0.0016(19) 0.0003(18) -0.007(2)
C13 0.019(2) 0.024(2) 0.0179(19) -0.0023(19) 0.0013(17) 0.0016(19)
C4 0.030(3) 0.045(3) 0.024(2) 0.006(2) 0.002(2) -0.002(2)
C8 0.042(3) 0.032(2) 0.018(2) -0.001(2) 0.000(2) 0.002(2)
C5 0.027(2) 0.042(3) 0.018(2) 0.004(2) 0.006(2) -0.006(2)
C9 0.020(2) 0.035(2) 0.020(2) -0.006(2) 0.0024(18) -0.002(2)
C3 0.041(3) 0.031(2) 0.017(2) 0.006(2) -0.005(2) -0.011(2)
C7 0.031(3) 0.034(2) 0.026(2) -0.0002(19) -0.001(2) 0.003(2)
C15 0.040(3) 0.028(2) 0.027(2) 0.002(2) 0.012(2) 0.014(2)
C14 0.025(2) 0.034(2) 0.027(2) 0.010(2) 0.007(2) 0.008(2)
C11 0.034(3) 0.047(3) 0.022(2) 0.007(2) -0.008(2) -0.016(2)

loop_
_atom_type_symbol
_atom_type_description
_atom_type_scat_dispersion_real
_atom_type_scat_dispersion_imag
_atom_type_scat_source
C C 0.0033 0.0016 'International Tables Vol C Tables 4.2.6.8 and 6.1.1.4'
H H 0.0000 0.0000 'International Tables Vol C Tables 4.2.6.8 and 6.1.1.4'
Cl Cl 0.1484 0.1585 'International Tables Vol C Tables 4.2.6.8 and 6.1.1.4'
O O 0.0106 0.0060 'International Tables Vol C Tables 4.2.6.8 and 6.1.1.4'

loop_
_geom_angle_atom_site_label_1
_geom_angle_atom_site_label_2
_geom_angle_atom_site_label_3
_geom_angle
C2 O2 C3 118.3(3)
C11 O3 C12 106.3(3)
H1A C1 H1B 109.5
H1A C1 H1C 109.5
H1B C1 H1C 109.5
C2 C1 H1A 109.5
C2 C1 H1B 109.5
C2 C1 H1C 109.5
O3 C12 C18 106.8(3)
O3 C12 C13 103.7(3)
O3 C12 C14 107.2(4)
C18 C12 C13 114.8(4)
C14 C12 C18 110.3(4)
C14 C12 C13 113.4(3)
Cl2 C17 H17 109.1
C16 C17 Cl2 104.3(3)
C16 C17 H17 109.1
C16 C17 C13 115.2(4)
C13 C17 Cl2 109.8(3)
C13 C17 H17 109.1
O4 C16 C17 120.1(5)
O4 C16 C15 122.6(5)
C15 C16 C17 117.3(4)
O2 C2 C1 110.4(4)
O1 C2 O2 122.3(4)
O1 C2 C1 127.3(4)
C9 C10 C13 127.3(4)
C9 C10 C11 125.1(4)
C11 C10 C13 106.9(3)
C12 C18 H18A 109.5
C12 C18 H18B 109.5
C12 C18 H18C 109.5
H18A C18 H18B 109.5
H18A C18 H18C 109.5
H18B C18 H18C 109.5
C5 C6 C9 120.3(4)
C7 C6 C5 118.6(4)
C7 C6 C9 121.1(4)
C12 C13 H13 108.8
C17 C13 C12 114.0(3)
C17 C13 H13 108.8
C10 C13 C12 103.2(3)
C10 C13 C17 113.1(3)
C10 C13 H13 108.8
C5 C4 H4 120.3
C3 C4 H4 120.3
C3 C4 C5 119.4(5)
C3 C8 H8 120.6
C7 C8 H8 120.6
C7 C8 C3 118.8(4)
C6 C5 H5 119.8
C4 C5 C6 120.4(4)
C4 C5 H5 119.8
C10 C9 Cl1 118.3(3)
C10 C9 C6 126.8(4)
C6 C9 Cl1 114.8(3)
C4 C3 O2 120.6(4)
C4 C3 C8 121.7(4)
C8 C3 O2 117.6(4)
C6 C7 H7 119.5
C8 C7 C6 121.1(4)
C8 C7 H7 119.5
C16 C15 H15 119.4
C14 C15 C16 121.2(4)
C14 C15 H15 119.4
C12 C14 H14 116.9
C15 C14 C12 126.2(4)
C15 C14 H14 116.9
O3 C11 C10 103.6(3)
O3 C11 H11A 111.0
O3 C11 H11B 111.0
C10 C11 H11A 111.0
C10 C11 H11B 111.0
H11A C11 H11B 109.0

loop_
_geom_bond_atom_site_label_1
_geom_bond_atom_site_label_2
_geom_bond_distance
Cl2 C17 1.812(4)
Cl1 C9 1.744(4)
O2 C2 1.364(5)
O2 C3 1.405(5)
O3 C12 1.447(5)
O3 C11 1.435(5)
O4 C16 1.216(5)
O1 C2 1.189(5)
C1 H1A 0.9800
C1 H1B 0.9800
C1 H1C 0.9800
C1 C2 1.475(6)
C12 C18 1.520(6)
C12 C13 1.546(6)
C12 C14 1.485(6)
C17 H17 1.0000
C17 C16 1.510(6)
C17 C13 1.527(6)
C16 C15 1.462(7)
C10 C13 1.514(5)
C10 C9 1.330(6)
C10 C11 1.510(6)
C18 H18A 0.9800
C18 H18B 0.9800
C18 H18C 0.9800
C6 C5 1.393(6)
C6 C9 1.473(6)
C6 C7 1.392(6)
C13 H13 1.0000
C4 H4 0.9500
C4 C5 1.387(6)
C4 C3 1.366(6)
C8 H8 0.9500
C8 C3 1.382(7)
C8 C7 1.380(6)
C5 H5 0.9500
C7 H7 0.9500
C15 H15 0.9500
C15 C14 1.336(6)
C14 H14 0.9500
C11 H11A 0.9900
C11 H11B 0.9900

loop_
_geom_torsion_atom_site_label_1
_geom_torsion_atom_site_label_2
_geom_torsion_atom_site_label_3
_geom_torsion_atom_site_label_4
_geom_torsion
Cl2 C17 C16 O4 -87.5(5)
Cl2 C17 C16 C15 90.6(4)
Cl2 C17 C13 C12 -75.1(4)
Cl2 C17 C13 C10 167.3(3)
O3 C12 C13 C17 -147.0(3)
O3 C12 C13 C10 -23.9(4)
O3 C12 C14 C15 121.7(5)
O4 C16 C15 C14 -176.2(5)
C12 O3 C11 C10 -39.3(4)
C17 C16 C15 C14 5.8(7)
C16 C17 C13 C12 42.3(5)
C16 C17 C13 C10 -75.3(4)
C16 C15 C14 C12 5.5(8)
C2 O2 C3 C4 82.7(5)
C2 O2 C3 C8 -102.5(5)
C18 C12 C13 C17 96.9(4)
C18 C12 C13 C10 -140.0(4)
C18 C12 C14 C15 -122.5(5)
C13 C12 C14 C15 7.9(7)
C13 C17 C16 O4 152.1(4)
C13 C17 C16 C15 -29.8(5)
C13 C10 C9 Cl1 -0.3(6)
C13 C10 C9 C6 -176.3(4)
C13 C10 C11 O3 22.7(4)
C5 C6 C9 Cl1 140.6(4)
C5 C6 C9 C10 -43.3(7)
C5 C6 C7 C8 2.8(7)
C5 C4 C3 O2 176.4(4)
C5 C4 C3 C8 1.9(7)
C9 C10 C13 C12 171.5(4)
C9 C10 C13 C17 -64.8(6)
C9 C10 C11 O3 -148.2(4)
C9 C6 C5 C4 178.1(4)
C9 C6 C7 C8 -177.6(4)
C3 O2 C2 O1 -8.2(6)
C3 O2 C2 C1 170.8(4)
C3 C4 C5 C6 0.0(7)
C3 C8 C7 C6 -1.0(7)
C7 C6 C5 C4 -2.3(6)
C7 C6 C9 Cl1 -39.0(5)
C7 C6 C9 C10 137.1(5)
C7 C8 C3 O2 -176.1(4)
C7 C8 C3 C4 -1.4(7)
C14 C12 C13 C17 -31.1(5)
C14 C12 C13 C10 92.0(4)
C11 O3 C12 C18 161.6(4)
C11 O3 C12 C13 40.0(4)
C11 O3 C12 C14 -80.2(4)
C11 C10 C13 C12 0.8(4)
C11 C10 C13 C17 124.5(4)
C11 C10 C9 Cl1 168.8(4)
C11 C10 C9 C6 -7.2(7)
